data_4509869
loop_
_publ_author_name
'Zhang, Rui'
'Zhao, Yanxia'
'Wang, Jiamin'
'Ji, Liguo'
'Yang, Xiao-Juan'
'Wu, Biao'

_publ_section_title
;
 Chloride Encapsulation by a Tripodal Tris(4-pyridylurea) Ligand and
 Effects of Countercations on the Secondary Coordination Sphere
;
_journal_issue 2
_journal_name_full 'Crystal Growth &amp; Design'
_journal_page_first 544
_journal_paper_doi 10.1021/cg401345z
_journal_volume 14
_journal_year 2014
_chemical_formula_sum 'C24 H30 Cl N10 Na O6'
_chemical_formula_weight 613.02
_chemical_name_systematic
; 
 ? 
;
_space_group_IT_number 205
_symmetry_cell_setting cubic
_symmetry_space_group_name_Hall '-P 2ac 2ab 3'
_symmetry_space_group_name_H-M 'P a -3'
_atom_sites_solution_hydrogens geom
_atom_sites_solution_primary direct
_atom_sites_solution_secondary difmap
_audit_creation_method SHELXL-97
_cell_angle_alpha 90.00
_cell_angle_beta 90.00
_cell_angle_gamma 90.00
_cell_formula_units_Z 8
_cell_length_a 17.832(4)
_cell_length_b 17.832(4)
_cell_length_c 17.832(4)
_cell_measurement_reflns_used 9976
_cell_measurement_temperature 296(2)
_cell_measurement_theta_max 27.86
_cell_measurement_theta_min 2.55
_cell_volume 5670(2)
_computing_cell_refinement 'Bruker SAINT'
_computing_data_collection 'Bruker APEX2'
_computing_data_reduction 'Bruker SAINT'
_computing_molecular_graphics 'Bruker SHELXTL'
_computing_publication_material 'Bruker SHELXTL'
_computing_structure_refinement 'SHELXL-97 (Sheldrick, 2008)'
_computing_structure_solution 'SHELXS-97 (Sheldrick, 2008)'
_diffrn_ambient_temperature 296(2)
_diffrn_measured_fraction_theta_full 0.994
_diffrn_measured_fraction_theta_max 0.994
_diffrn_measurement_device_type 'Bruker APEX-II CCD'
_diffrn_measurement_method '\f and \w scans'
_diffrn_radiation_monochromator graphite
_diffrn_radiation_source 'fine-focus sealed tube'
_diffrn_radiation_type MoK\a
_diffrn_radiation_wavelength 0.71073
_diffrn_reflns_av_R_equivalents 0.0265
_diffrn_reflns_av_sigmaI/netI 0.0117
_diffrn_reflns_limit_h_max 22
_diffrn_reflns_limit_h_min -22
_diffrn_reflns_limit_k_max 23
_diffrn_reflns_limit_k_min -20
_diffrn_reflns_limit_l_max 23
_diffrn_reflns_limit_l_min -21
_diffrn_reflns_number 31699
_diffrn_reflns_theta_full 27.97
_diffrn_reflns_theta_max 27.97
_diffrn_reflns_theta_min 1.98
_exptl_absorpt_coefficient_mu 0.209
_exptl_absorpt_correction_T_max 0.9497
_exptl_absorpt_correction_T_min 0.9497
_exptl_absorpt_correction_type multi-scan
_exptl_absorpt_process_details SADABS
_exptl_crystal_colour colorless
_exptl_crystal_density_diffrn 1.436
_exptl_crystal_density_method 'not measured'
_exptl_crystal_description Block
_exptl_crystal_F_000 2560
_exptl_crystal_size_max 0.25
_exptl_crystal_size_mid 0.25
_exptl_crystal_size_min 0.25
_refine_diff_density_max 0.280
_refine_diff_density_min -1.019
_refine_diff_density_rms 0.098
_refine_ls_extinction_method none
_refine_ls_goodness_of_fit_ref 1.072
_refine_ls_hydrogen_treatment mixed
_refine_ls_matrix_type full
_refine_ls_number_parameters 127
_refine_ls_number_reflns 2277
_refine_ls_number_restraints 0
_refine_ls_restrained_S_all 1.072
_refine_ls_R_factor_all 0.0813
_refine_ls_R_factor_gt 0.0689
_refine_ls_shift/su_max 0.000
_refine_ls_shift/su_mean 0.000
_refine_ls_structure_factor_coef Fsqd
_refine_ls_weighting_details 'calc w=1/[\s^2^(Fo^2^)+(0.0605P)^2^+16.0000P] where P=(Fo^2^+2Fc^2^)/3'
_refine_ls_weighting_scheme calc
_refine_ls_wR_factor_gt 0.1801
_refine_ls_wR_factor_ref 0.1914
_reflns_number_gt 1904
_reflns_number_total 2277
_reflns_threshold_expression >2sigma(I)
_cod_data_source_file cg401345z_si_002.cif
_cod_data_source_block 1
_cod_depositor_comments
;
The following automatic conversions were performed:

'_symmetry_cell_setting' value 'Cubic' changed to 'cubic' according
to
/usr/data/users/saulius/automatic-downloads/current/ACS/lib/dictionaries/cif_core.dic
dictionary named 'cif_core.dic' version 2.4.2 from
2011-04-26.

'_exptl_absorpt_correction_type' value 'Multi-scan'
changed to 'multi-scan' according to
/usr/data/users/saulius/automatic-downloads/current/ACS/lib/dictionaries/cif_core.dic
dictionary named 'cif_core.dic' version 2.4.2 from 2011-04-26.

Automatic conversion script
Id: cif_fix_values 2281 2013-09-26 08:29:07Z andrius 
;
_cod_original_sg_symbol_H-M Pa-3
_cod_database_code 4509869

loop_
_symmetry_equiv_pos_as_xyz
'x, y, z'
'-x+1/2, -y, z+1/2'
'-x, y+1/2, -z+1/2'
'x+1/2, -y+1/2, -z'
'z, x, y'
'z+1/2, -x+1/2, -y'
'-z+1/2, -x, y+1/2'
'-z, x+1/2, -y+1/2'
'y, z, x'
'-y, z+1/2, -x+1/2'
'y+1/2, -z+1/2, -x'
'-y+1/2, -z, x+1/2'
'-x, -y, -z'
'x-1/2, y, -z-1/2'
'x, -y-1/2, z-1/2'
'-x-1/2, y-1/2, z'
'-z, -x, -y'
'-z-1/2, x-1/2, y'
'z-1/2, x, -y-1/2'
'z, -x-1/2, y-1/2'
'-y, -z, -x'
'y, -z-1/2, x-1/2'
'-y-1/2, z-1/2, x'
'y-1/2, z, -x-1/2'

loop_
_atom_site_label
_atom_site_type_symbol
_atom_site_fract_x
_atom_site_fract_y
_atom_site_fract_z
_atom_site_U_iso_or_equiv
_atom_site_adp_type
_atom_site_occupancy
_atom_site_symmetry_multiplicity
_atom_site_calc_flag
_atom_site_refinement_flags
Cl1 Cl 0.05495(3) 0.05495(3) 0.05495(3) 0.0271(3) Uani 1 3 d S
Na1 Na -0.05964(6) 0.44036(6) 0.05964(6) 0.0312(5) Uani 1 3 d S
O1 O -0.05625(13) 0.30926(12) 0.08353(13) 0.0387(5) Uani 1 1 d .
O2 O 0.0816(3) 0.4536(3) 0.0421(3) 0.1149(16) Uani 1 1 d .
N1 N 0.18099(13) 0.18099(13) 0.18099(13) 0.0290(8) Uani 1 3 d S
N2 N 0.03872(15) 0.22823(14) 0.11205(17) 0.0393(6) Uani 1 1 d .
H2 H 0.0529 0.1822 0.1097 0.047 Uiso 1 1 calc R
N3 N -0.07284(15) 0.18187(14) 0.06866(17) 0.0387(6) Uani 1 1 d .
H3 H -0.0485 0.1402 0.0672 0.046 Uiso 1 1 calc R
N4 N -0.30329(17) 0.15328(18) 0.0234(2) 0.0520(8) Uani 1 1 d .
C1 C 0.13718(17) 0.24788(17) 0.20466(18) 0.0355(6) Uani 1 1 d .
H1A H 0.1715 0.2852 0.2244 0.043 Uiso 1 1 calc R
H1B H 0.1036 0.2335 0.2449 0.043 Uiso 1 1 calc R
C2 C 0.09118(18) 0.28321(17) 0.14167(19) 0.0374(7) Uani 1 1 d .
H2A H 0.0639 0.3263 0.1607 0.045 Uiso 1 1 calc R
H2B H 0.1243 0.3002 0.1020 0.045 Uiso 1 1 calc R
C3 C -0.03100(16) 0.24533(16) 0.08799(16) 0.0313(6) Uani 1 1 d .
C4 C -0.14893(17) 0.17759(16) 0.05151(16) 0.0325(6) Uani 1 1 d .
C5 C -0.20247(17) 0.23076(17) 0.07208(18) 0.0356(6) Uani 1 1 d .
H5 H -0.1883 0.2752 0.0954 0.043 Uiso 1 1 calc R
C6 C -0.27745(19) 0.2157(2) 0.0569(2) 0.0444(8) Uani 1 1 d .
H6 H -0.3125 0.2517 0.0710 0.053 Uiso 1 1 calc R
C7 C -0.2504(2) 0.1040(2) 0.0017(2) 0.0543(10) Uani 1 1 d .
H7 H -0.2659 0.0610 -0.0235 0.065 Uiso 1 1 calc R
C8 C -0.1749(2) 0.11315(19) 0.0144(2) 0.0472(8) Uani 1 1 d .
H8 H -0.1411 0.0768 -0.0015 0.057 Uiso 1 1 calc R

loop_
_atom_site_aniso_label
_atom_site_aniso_U_11
_atom_site_aniso_U_22
_atom_site_aniso_U_33
_atom_site_aniso_U_23
_atom_site_aniso_U_13
_atom_site_aniso_U_12
Cl1 0.0271(3) 0.0271(3) 0.0271(3) -0.0015(2) -0.0015(2) -0.0015(2)
Na1 0.0312(5) 0.0312(5) 0.0312(5) 0.0002(4) 0.0002(4) -0.0002(4)
O1 0.0406(12) 0.0264(10) 0.0492(13) -0.0002(9) -0.0029(10) 0.0070(9)
O2 0.104(3) 0.121(4) 0.120(4) 0.006(3) -0.002(3) 0.014(3)
N1 0.0290(8) 0.0290(8) 0.0290(8) -0.0018(9) -0.0018(9) -0.0018(9)
N2 0.0362(13) 0.0262(12) 0.0557(17) -0.0080(11) -0.0079(12) 0.0061(10)
N3 0.0339(13) 0.0255(12) 0.0567(17) -0.0044(11) -0.0029(12) 0.0063(10)
N4 0.0428(16) 0.0493(17) 0.064(2) 0.0174(15) -0.0171(14) -0.0072(13)
C1 0.0388(15) 0.0304(13) 0.0375(15) -0.0075(12) -0.0019(12) -0.0022(12)
C2 0.0361(15) 0.0283(13) 0.0480(17) 0.0015(12) -0.0009(13) -0.0005(12)
C3 0.0336(14) 0.0295(13) 0.0309(13) -0.0006(11) 0.0032(11) 0.0036(11)
C4 0.0342(14) 0.0295(13) 0.0339(14) 0.0042(11) -0.0018(11) 0.0008(11)
C5 0.0362(15) 0.0334(15) 0.0372(15) 0.0030(12) -0.0001(12) 0.0042(12)
C6 0.0359(16) 0.0443(18) 0.0529(19) 0.0116(15) -0.0028(14) 0.0057(14)
C7 0.056(2) 0.0380(18) 0.068(2) 0.0023(17) -0.018(2) -0.0094(16)
C8 0.0484(19) 0.0327(15) 0.061(2) -0.0040(15) -0.0025(16) 0.0003(14)

loop_
_atom_type_symbol
_atom_type_description
_atom_type_scat_dispersion_real
_atom_type_scat_dispersion_imag
_atom_type_scat_source
C C 0.0033 0.0016 'International Tables Vol C Tables 4.2.6.8 and 6.1.1.4'
H H 0.0000 0.0000 'International Tables Vol C Tables 4.2.6.8 and 6.1.1.4'
N N 0.0061 0.0033 'International Tables Vol C Tables 4.2.6.8 and 6.1.1.4'
O O 0.0106 0.0060 'International Tables Vol C Tables 4.2.6.8 and 6.1.1.4'
Na Na 0.0362 0.0249 'International Tables Vol C Tables 4.2.6.8 and 6.1.1.4'
Cl Cl 0.1484 0.1585 'International Tables Vol C Tables 4.2.6.8 and 6.1.1.4'

loop_
_geom_angle_atom_site_label_1
_geom_angle_atom_site_label_2
_geom_angle_atom_site_label_3
_geom_angle
_geom_angle_site_symmetry_1
_geom_angle_site_symmetry_3
O1 Na1 O1 81.57(10) 11_455 8
O1 Na1 O2 170.17(14) 11_455 .
O1 Na1 O2 107.17(13) 8 .
O1 Na1 O2 107.17(13) 11_455 8
O1 Na1 O2 95.06(13) 8 8
O2 Na1 O2 77.05(18) . 8
O1 Na1 O2 95.06(13) 11_455 11_455
O1 Na1 O2 170.17(14) 8 11_455
O2 Na1 O2 77.05(18) . 11_455
O2 Na1 O2 77.05(18) 8 11_455
O1 Na1 O2 145.91(14) 11_455 23_665
O1 Na1 O2 88.01(12) 8 23_665
O2 Na1 O2 41.36(6) . 23_665
O2 Na1 O2 41.36(6) 8 23_665
O2 Na1 O2 89.75(16) 11_455 23_665
O1 Na1 O2 88.01(12) 11_455 13_565
O1 Na1 O2 128.98(13) 8 13_565
O2 Na1 O2 89.75(16) . 13_565
O2 Na1 O2 41.36(6) 8 13_565
O2 Na1 O2 41.36(6) 11_455 13_565
O2 Na1 O2 73.60(18) 23_665 13_565
O1 Na1 O2 128.98(13) 11_455 20_565
O1 Na1 O2 145.91(14) 8 20_565
O2 Na1 O2 41.36(6) . 20_565
O2 Na1 O2 89.75(16) 8 20_565
O2 Na1 O2 41.36(6) 11_455 20_565
O2 Na1 O2 73.60(18) 23_665 20_565
O2 Na1 O2 73.60(18) 13_565 20_565
O1 Na1 Na1 131.04(7) 11_455 13_565
O1 Na1 Na1 131.04(7) 8 13_565
O2 Na1 Na1 45.99(12) . 13_565
O2 Na1 Na1 45.99(12) 8 13_565
O2 Na1 Na1 45.99(12) 11_455 13_565
O2 Na1 Na1 43.76(11) 23_665 13_565
O2 Na1 Na1 43.76(11) 13_565 13_565
O2 Na1 Na1 43.76(11) 20_565 13_565
Na1 O2 Na1 90.25(16) . 13_565
C1 N1 C1 110.05(18) . 9
C1 N1 C1 110.06(18) . 5
C1 N1 C1 110.05(18) 9 5
C3 N2 C2 123.7(3) . .
C3 N2 H2 118.1 . .
C2 N2 H2 118.1 . .
C4 N3 C3 128.2(2) . .
C4 N3 H3 115.9 . .
C3 N3 H3 115.9 . .
C6 N4 C7 115.4(3) . .
N1 C1 C2 113.9(3) . .
N1 C1 H1A 108.8 . .
C2 C1 H1A 108.8 . .
N1 C1 H1B 108.8 . .
C2 C1 H1B 108.8 . .
H1A C1 H1B 107.7 . .
N2 C2 C1 109.5(2) . .
N2 C2 H2A 109.8 . .
C1 C2 H2A 109.8 . .
N2 C2 H2B 109.8 . .
C1 C2 H2B 109.8 . .
H2A C2 H2B 108.2 . .
O1 C3 N2 124.6(3) . .
O1 C3 N3 122.6(3) . .
N2 C3 N3 112.8(2) . .
N3 C4 C5 124.9(3) . .
N3 C4 C8 118.0(3) . .
C5 C4 C8 117.0(3) . .
C6 C5 C4 118.4(3) . .
C6 C5 H5 120.8 . .
C4 C5 H5 120.8 . .
N4 C6 C5 125.1(3) . .
N4 C6 H6 117.4 . .
C5 C6 H6 117.4 . .
N4 C7 C8 124.1(3) . .
N4 C7 H7 118.0 . .
C8 C7 H7 118.0 . .
C7 C8 C4 119.9(3) . .
C7 C8 H8 120.1 . .
C4 C8 H8 120.1 . .

loop_
_geom_bond_atom_site_label_1
_geom_bond_atom_site_label_2
_geom_bond_distance
_geom_bond_site_symmetry_2
Na1 O1 2.377(2) 11_455
Na1 O1 2.377(2) 8
Na1 O2 2.548(5) .
Na1 O2 2.548(5) 8
Na1 O2 2.548(5) 11_455
Na1 O2 2.649(5) 23_665
Na1 O2 2.649(5) 13_565
Na1 O2 2.649(5) 20_565
Na1 Na1 3.684(4) 13_565
O1 C3 1.228(3) .
O2 Na1 2.649(5) 13_565
N1 C1 1.487(3) .
N1 C1 1.487(3) 9
N1 C1 1.487(3) 5
N2 C3 1.350(4) .
N2 C2 1.454(4) .
N2 H2 0.8600 .
N3 C4 1.393(4) .
N3 C3 1.398(4) .
N3 H3 0.8600 .
N4 C6 1.345(5) .
N4 C7 1.346(5) .
C1 C2 1.527(4) .
C1 H1A 0.9700 .
C1 H1B 0.9700 .
C2 H2A 0.9700 .
C2 H2B 0.9700 .
C4 C5 1.395(4) .
C4 C8 1.404(4) .
C5 C6 1.390(5) .
C5 H5 0.9300 .
C6 H6 0.9300 .
C7 C8 1.375(5) .
C7 H7 0.9300 .
C8 H8 0.9300 .

loop_
_geom_hbond_atom_site_label_D
_geom_hbond_atom_site_label_H
_geom_hbond_atom_site_label_A
_geom_hbond_distance_DH
_geom_hbond_distance_HA
_geom_hbond_distance_DA
_geom_hbond_angle_DHA
N3 H3 Cl1 0.86 2.40 3.221(3) 159.5
N2 H2 Cl1 0.86 2.47 3.266(3) 154.1
